data_7039404
loop_
_publ_author_name
'Hein, Nicholas M.'
'Suzuki, Tatsuya'
'Ogawa, Takahiko'
'Fryzuk, Michael D.'

_publ_section_title
;
 Low coordinate iron derivatives stabilized by a \b-diketiminate mimic.
 Synthesis and coordination chemistry of enamidophosphinimine scaffolds to
 generate diiron dinitrogen complexes.
;
_journal_issue 37
_journal_name_full 'Dalton transactions (Cambridge, England : 2003)'
_journal_page_first 14697
_journal_page_last 14708
_journal_paper_doi 10.1039/c6dt01673a
_journal_volume 45
_journal_year 2016
_chemical_formula_moiety 'C35.5 H55.5 Fe N2 P'
_chemical_formula_sum 'C35.5 H55.5 Fe N2 P'
_chemical_formula_weight 597.14
_chemical_properties_physical Air-sensitive,Moisture-sensitive,Oxygen-sensitive
_space_group_crystal_system monoclinic
_space_group_IT_number 15
_space_group_name_Hall '-C 2yc'
_space_group_name_H-M_alt 'C 1 2/c 1'
_symmetry_space_group_name_Hall '-C 2yc'
_symmetry_space_group_name_H-M 'C 1 2/c 1'
_atom_sites_solution_hydrogens mixed
_audit_creation_date 2015-11-13
_audit_creation_method
;
Olex2 1.2
(compiled 2015.09.30 svn.r3233 for OlexSys, GUI svn.r5103)
;
_audit_update_record
;
2016-04-22 deposited with the CCDC.
2016-06-01 downloaded from the CCDC.
;
_cell_angle_alpha 90
_cell_angle_beta 106.786(3)
_cell_angle_gamma 90
_cell_formula_units_Z 8
_cell_length_a 26.340(3)
_cell_length_b 11.8226(16)
_cell_length_c 24.864(3)
_cell_measurement_reflns_used 9770
_cell_measurement_temperature 90
_cell_measurement_theta_max 27.54
_cell_measurement_theta_min 2.40
_cell_volume 7412.9(16)
_computing_molecular_graphics 'Olex2 (Dolomanov et al., 2009)'
_computing_publication_material 'Olex2 (Dolomanov et al., 2009)'
_computing_structure_refinement 'ShelXL (Sheldrick, 2015)'
_computing_structure_solution 'ShelXT (Sheldrick, 2015)'
_diffrn_ambient_temperature 90.15
_diffrn_detector 'Bruker APEX2 area detector'
_diffrn_detector_area_resol_mean 7.9
_diffrn_detector_type 'Bruker-Nonius APEXII CCD area detector'
_diffrn_measured_fraction_theta_full 0.990
_diffrn_measured_fraction_theta_max 0.990
_diffrn_measurement_device 'Bruker-Nonius APEXII CCD area detector and D8 diffractometer'
_diffrn_measurement_device_type 'Bruker D8 diffractometer'
_diffrn_measurement_method '\w and \f scans'
_diffrn_radiation_monochromator 'TRIUMPH curved-crystal'
_diffrn_radiation_probe x-ray
_diffrn_radiation_type MoK\a
_diffrn_radiation_wavelength 0.71073
_diffrn_reflns_av_R_equivalents 0.0389
_diffrn_reflns_av_unetI/netI 0.0248
_diffrn_reflns_Laue_measured_fraction_full 0.990
_diffrn_reflns_Laue_measured_fraction_max 0.990
_diffrn_reflns_limit_h_max 21
_diffrn_reflns_limit_h_min -31
_diffrn_reflns_limit_k_max 14
_diffrn_reflns_limit_k_min -14
_diffrn_reflns_limit_l_max 29
_diffrn_reflns_limit_l_min -22
_diffrn_reflns_number 51121
_diffrn_reflns_point_group_measured_fraction_full 0.990
_diffrn_reflns_point_group_measured_fraction_max 0.990
_diffrn_reflns_theta_full 25.180
_diffrn_reflns_theta_max 25.180
_diffrn_reflns_theta_min 1.615
_diffrn_source 'sealed X-ray tube'
_diffrn_standards_number 0
_exptl_absorpt_coefficient_mu 0.473
_exptl_absorpt_correction_T_max 0.7456
_exptl_absorpt_correction_T_min 0.6239
_exptl_absorpt_correction_type multi-scan
_exptl_absorpt_process_details
;
SADABS-2014/5 (Bruker,2014/5) was used for absorption correction.
wR2(int) was 0.0733 before and 0.0593 after correction.
The Ratio of minimum to maximum transmission is 0.8368.
The \l/2 correction factor is 0.00150.
;
_exptl_crystal_colour red
_exptl_crystal_colour_primary red
_exptl_crystal_density_diffrn 1.070
_exptl_crystal_description block
_exptl_crystal_F_000 2588
_exptl_crystal_recrystallization_method 'Re-crystallisation from solvent'
_exptl_crystal_size_max 0.52
_exptl_crystal_size_mid 0.45
_exptl_crystal_size_min 0.41
_refine_diff_density_max 0.670
_refine_diff_density_min -1.768
_refine_diff_density_rms 0.120
_refine_ls_extinction_method none
_refine_ls_goodness_of_fit_ref 1.066
_refine_ls_hydrogen_treatment mixed
_refine_ls_matrix_type full
_refine_ls_number_parameters 682
_refine_ls_number_reflns 6599
_refine_ls_number_restraints 651
_refine_ls_restrained_S_all 1.025
_refine_ls_R_factor_all 0.1488
_refine_ls_R_factor_gt 0.1319
_refine_ls_shift/su_max 0.000
_refine_ls_shift/su_mean 0.000
_refine_ls_structure_factor_coef Fsqd
_refine_ls_weighting_details 'w=1/[\s^2^(Fo^2^)+(0.1156P)^2^+146.4393P] where P=(Fo^2^+2Fc^2^)/3'
_refine_ls_weighting_scheme calc
_refine_ls_wR_factor_gt 0.3467
_refine_ls_wR_factor_ref 0.3535
_reflns_Friedel_coverage 0.000
_reflns_number_gt 5191
_reflns_number_total 6599
_reflns_threshold_expression 'I > 2\s(I)'
_cod_data_source_file c6dt01673a2.cif
_cod_data_source_block mf1134_a
_cod_depositor_comments
;
The following automatic conversions were performed:

'_diffrn_radiation_probe' value 'X-ray' changed to 'x-ray' according
to
/usr/data/users/saulius/crontab/automatic-downloads/rss-feeds/RSC/lib/dictionaries/cif_core.dic
dictionary named 'cif_core.dic' version 2.4.2 from 2011-04-26.

Automatic conversion script
Id: cif_fix_values 4268 2015-11-12 08:31:59Z antanas 

 Adding full bibliography for 7039398--7039404.cif.
;
_cod_original_cell_volume 7413.1(17)
_cod_original_formula_sum 'C35.50 H55.50 Fe N2 P'
_cod_database_code 7039404
_shelx_space_group_comment
;
The symmetry employed for this shelxl refinement is uniquely defined
by the following loop, which should always be used as a source of
symmetry information in preference to the above space-group names.
They are only intended as comments.
;
_shelx_estimated_absorpt_t_max 0.830
_shelx_estimated_absorpt_t_min 0.791
_olex2_refinement_description
;
1. Fixed Uiso
 At 1.2 times of:
  All C(H) groups, All C(H,H) groups
 At 1.5 times of:
  All C(H,H,H) groups
2. Uiso/Uaniso restraints and constraints
Uanis(C1) = Uanis(C36)
Uanis(N1) = Uanis(N3)
3. Rigid body (RIGU) restrains
 All non-hydrogen atoms
 with sigma for 1-2 distances of 0.004 and sigma for 1-3 distances of 0.004
4. Others
 Fixed Sof: Fe1(0.5) P1(0.5) N2(0.5) N1(0.5) N3(0.5) N4(0.5) C68(0.5) H68(0.5)
 C35(0.5) H35A(0.5) H35B(0.5) H35C(0.5) C6(0.5) C7(0.5) C11(0.5) H11(0.5)
 C12(0.5) H12(0.5) C13(0.5) H13(0.5) C14(0.5) C43(0.5) H43(0.5) C44(0.5)
 H44A(0.5) H44B(0.5) H44C(0.5) C9(0.5) H9A(0.5) H9B(0.5) H9C(0.5) C15(0.5)
 H15(0.5) C17(0.5) H17A(0.5) H17B(0.5) H17C(0.5) C61(0.5) H61(0.5) C1(0.5)
 C36(0.5) C5(0.5) H5A(0.5) H5B(0.5) C39(0.5) H39A(0.5) H39B(0.5) C38(0.5)
 H38A(0.5) H38B(0.5) C63(0.5) H63A(0.5) H63B(0.5) H63C(0.5) C2(0.5) C21(0.5)
 H21(0.5) C23(0.5) H23A(0.5) H23B(0.5) H23C(0.5) C22(0.5) H22A(0.5) H22B(0.5)
 H22C(0.5) C18(0.5) H18(0.5) C19(0.5) H19A(0.5) H19B(0.5) H19C(0.5) C20(0.5)
 H20A(0.5) H20B(0.5) H20C(0.5) C24(0.5) C32(0.5) C31(0.5) H31(0.5) C30(0.5)
 H30(0.5) C29(0.5) H29(0.5) C25(0.5) C33(0.5) H33(0.5) C70(0.5) H70A(0.5)
 H70B(0.5) H70C(0.5) C69(0.5) H69A(0.5) H69B(0.5) H69C(0.5) C26(0.5) H26(0.5)
 C28(0.5) H28A(0.5) H28B(0.5) H28C(0.5) C27(0.5) H27A(0.5) H27B(0.5) H27C(0.5)
 C59(0.5) C67(0.5) C66(0.5) H66(0.5) C65(0.5) H65(0.5) C64(0.5) H64(0.5)
 C60(0.5) Fe2(0.5) P2(0.5) C37(0.5) C46(0.5) H46(0.5) C52(0.5) H52A(0.5)
 H52B(0.5) H52C(0.5) C49(0.5) C51(0.5) H51A(0.5) H51B(0.5) H51C(0.5) C8(0.5)
 H8(0.5) C41(0.5) C42(0.5) C48(0.5) H48(0.5) C50(0.5) H50(0.5) C53(0.5)
 H53(0.5) C54(0.5) H54A(0.5) H54B(0.5) H54C(0.5) C55(0.5) H55A(0.5) H55B(0.5)
 H55C(0.5) C45(0.5) H45A(0.5) H45B(0.5) H45C(0.5) C10(0.5) H10A(0.5) H10B(0.5)
 H10C(0.5) C3(0.5) H3A(0.5) H3B(0.5) C40(0.5) H40A(0.5) H40B(0.5) C4(0.5)
 H4A(0.5) H4B(0.5) C58(0.5) H58A(0.5) H58B(0.5) H58C(0.5) C56(0.5) H56(0.5)
 C57(0.5) H57A(0.5) H57B(0.5) H57C(0.5) C34(0.5) H34A(0.5) H34B(0.5) H34C(0.5)
 C47(0.5) H47(0.5) C62(0.5) H62A(0.5) H62B(0.5) H62C(0.5)
5.a Ternary CH refined with riding coordinates:
 C68(H68), C43(H43), C15(H15), C21(H21), C18(H18), C33(H33), C26(H26), C8(H8),
 C50(H50), C53(H53), C56(H56)
5.b Secondary CH2 refined with riding coordinates:
 C5(H5A,H5B), C39(H39A,H39B), C38(H38A,H38B), C3(H3A,H3B), C40(H40A,H40B),
 C4(H4A,H4B)
5.c Aromatic/amide H refined with riding coordinates:
 C11(H11), C12(H12), C13(H13), C31(H31), C30(H30), C29(H29), C66(H66),
 C65(H65), C64(H64), C46(H46), C48(H48), C47(H47)
5.d Fitted hexagon refined as free rotating group:
 C6(C7,C11,C12,C13,C14), C24(C32,C31,C30,C29,C25), C59(C67,C66,C65,C64,C60)
5.e Idealised Me refined as rotating group:
 C35(H35A,H35B,H35C), C44(H44A,H44B,H44C), C9(H9A,H9B,H9C), C17(H17A,H17B,
 H17C), C63(H63A,H63B,H63C), C23(H23A,H23B,H23C), C22(H22A,H22B,H22C), C19(H19A,
 H19B,H19C), C20(H20A,H20B,H20C), C70(H70A,H70B,H70C), C69(H69A,H69B,H69C),
 C28(H28A,H28B,H28C), C27(H27A,H27B,H27C), C52(H52A,H52B,H52C), C51(H51A,H51B,
 H51C), C54(H54A,H54B,H54C), C55(H55A,H55B,H55C), C45(H45A,H45B,H45C), C10(H10A,
 H10B,H10C), C58(H58A,H58B,H58C), C57(H57A,H57B,H57C), C34(H34A,H34B,H34C),
 C62(H62A,H62B,H62C), C16(H16A,H16B,H16C)
;
_shelx_shelxl_version_number 2014/7
_olex2_submission_special_instructions 'No special instructions were received'
_solvent_exptl_crystal_recrystallization_method n-pentane

loop_
_space_group_symop_operation_xyz
'x, y, z'
'-x, y, -z+1/2'
'x+1/2, y+1/2, z'
'-x+1/2, y+1/2, -z+1/2'
'-x, -y, -z'
'x, -y, z-1/2'
'-x+1/2, -y+1/2, -z'
'x+1/2, -y+1/2, z-1/2'

loop_
_atom_site_label
_atom_site_type_symbol
_atom_site_fract_x
_atom_site_fract_y
_atom_site_fract_z
_atom_site_U_iso_or_equiv
_atom_site_adp_type
_atom_site_occupancy
_atom_site_site_symmetry_order
_atom_site_calc_flag
_atom_site_refinement_flags_posn
_atom_site_refinement_flags_adp
_atom_site_refinement_flags_occupancy
_atom_site_disorder_assembly
_atom_site_disorder_group
Fe1 Fe 0.56117(9) 0.4284(2) 0.26073(11) 0.0284(6) Uani 0.5 1 d . U P A -1
P1 P 0.6586(5) 0.3349(9) 0.3574(5) 0.0310(15) Uani 0.5 1 d . U P A -1
N2 N 0.5927(4) 0.3616(10) 0.3385(4) 0.034(2) Uani 0.5 1 d . U P A -1
N1 N 0.6346(10) 0.5037(18) 0.2567(13) 0.0330(19) Uani 0.5 1 d . U P A -1
N3 N 0.3735(10) 0.5015(18) 0.2490(13) 0.0330(19) Uani 0.5 1 d . U P A -1
N4 N 0.4918(4) 0.4132(8) 0.2093(4) 0.0269(19) Uani 0.5 1 d . U P A -1
C68 C 0.4591(6) 0.6112(13) 0.1325(7) 0.039(3) Uani 0.5 1 d . U P A -1
H68 H 0.4720 0.6128 0.1745 0.047 Uiso 0.5 1 calc R . P A -1
C35 C 0.5719(8) 0.6373(19) 0.4395(9) 0.077(5) Uani 0.5 1 d . U P A -1
H35A H 0.6071 0.6224 0.4654 0.115 Uiso 0.5 1 calc GR . P A -1
H35B H 0.5452 0.6315 0.4598 0.115 Uiso 0.5 1 calc GR . P A -1
H35C H 0.5711 0.7136 0.4239 0.115 Uiso 0.5 1 calc GR . P A -1
C6 C 0.6293(9) 0.5642(14) 0.2069(6) 0.039(4) Uani 0.5 1 d . U P A -1
C7 C 0.6352(7) 0.5085(11) 0.1599(7) 0.045(4) Uani 0.5 1 d G U P A -1
C11 C 0.6309(6) 0.5683(13) 0.1106(5) 0.052(5) Uani 0.5 1 d G U P A -1
H11 H 0.6349 0.5302 0.0785 0.063 Uiso 0.5 1 calc R . P A -1
C12 C 0.6206(6) 0.6837(13) 0.1084(5) 0.048(4) Uani 0.5 1 d G U P A -1
H12 H 0.6176 0.7246 0.0747 0.058 Uiso 0.5 1 calc R . P A -1
C13 C 0.6146(7) 0.7394(10) 0.1555(6) 0.047(4) Uani 0.5 1 d G U P A -1
H13 H 0.6076 0.8184 0.1539 0.056 Uiso 0.5 1 calc R . P A -1
C14 C 0.6190(8) 0.6796(14) 0.2047(5) 0.049(5) Uani 0.5 1 d G U P A -1
C43 C 0.3667(6) 0.4198(17) 0.3548(7) 0.037(3) Uani 0.5 1 d . U P A -1
H43 H 0.3898 0.3823 0.3344 0.045 Uiso 0.5 1 calc R . P A -1
C44 C 0.3105(6) 0.3720(14) 0.3303(6) 0.043(3) Uani 0.5 1 d . U P A -1
H44A H 0.2850 0.4206 0.3412 0.065 Uiso 0.5 1 calc GR . P A -1
H44B H 0.3089 0.2954 0.3447 0.065 Uiso 0.5 1 calc GR . P A -1
H44C H 0.3018 0.3696 0.2892 0.065 Uiso 0.5 1 calc GR . P A -1
C9 C 0.5965(7) 0.3201(16) 0.1331(9) 0.067(5) Uani 0.5 1 d . U P A -1
H9A H 0.5714 0.3402 0.1540 0.101 Uiso 0.5 1 calc GR . P A -1
H9B H 0.6029 0.2384 0.1357 0.101 Uiso 0.5 1 calc GR . P A -1
H9C H 0.5816 0.3417 0.0936 0.101 Uiso 0.5 1 calc GR . P A -1
C15 C 0.6126(15) 0.746(3) 0.2562(11) 0.052(5) Uani 0.5 1 d . U P A -1
H15 H 0.6225 0.6866 0.2859 0.063 Uiso 0.5 1 calc R . P A -1
C17 C 0.6520(8) 0.8516(19) 0.2881(11) 0.082(6) Uani 0.5 1 d . U P A -1
H17A H 0.6888 0.8253 0.3001 0.122 Uiso 0.5 1 calc GR . P A -1
H17B H 0.6415 0.8764 0.3209 0.122 Uiso 0.5 1 calc GR . P A -1
H17C H 0.6488 0.9151 0.2619 0.122 Uiso 0.5 1 calc GR . P A -1
C61 C 0.5169(6) 0.1928(13) 0.1650(7) 0.044(3) Uani 0.5 1 d . U P A -1
H61 H 0.529(7) 0.175(17) 0.199(8) 0.052 Uiso 0.5 1 d R . P B -1
C1 C 0.6868(7) 0.479(2) 0.2885(10) 0.039(2) Uani 0.5 1 d . U P A -1
C36 C 0.3243(8) 0.495(2) 0.2138(10) 0.039(2) Uani 0.5 1 d . U P A -1
C5 C 0.7344(7) 0.526(2) 0.2725(10) 0.058(6) Uani 0.5 1 d . U P A -1
H5A H 0.7299 0.6072 0.2625 0.069 Uiso 0.5 1 calc R . P A -1
H5B H 0.7414 0.4831 0.2413 0.069 Uiso 0.5 1 calc R . P A -1
C39 C 0.2284(11) 0.506(3) 0.1833(12) 0.047(6) Uani 0.5 1 d . U P A -1
H39A H 0.1979 0.5577 0.1683 0.057 Uiso 0.5 1 calc R . P A -1
H39B H 0.2180 0.4462 0.2058 0.057 Uiso 0.5 1 calc R . P A -1
C38 C 0.2477(6) 0.4552(17) 0.1353(7) 0.049(4) Uani 0.5 1 d . U P A -1
H38A H 0.2442 0.5104 0.1045 0.059 Uiso 0.5 1 calc R . P A -1
H38B H 0.2276 0.3859 0.1199 0.059 Uiso 0.5 1 calc R . P A -1
C63 C 0.5626(7) 0.1279(16) 0.1511(8) 0.061(4) Uani 0.5 1 d . U P A -1
H63A H 0.5484 0.0842 0.1165 0.092 Uiso 0.5 1 calc GR . P A -1
H63B H 0.5793 0.0765 0.1821 0.092 Uiso 0.5 1 calc GR . P A -1
H63C H 0.5890 0.1820 0.1459 0.092 Uiso 0.5 1 calc GR . P A -1
C2 C 0.7033(8) 0.414(2) 0.3305(11) 0.037(4) Uani 0.5 1 d . U P A -1
C21 C 0.6734(9) 0.1915(19) 0.3401(10) 0.038(4) Uani 0.5 1 d . U P A -1
H21 H 0.6512 0.1387 0.3553 0.045 Uiso 0.5 1 calc R . P A -1
C23 C 0.6533(13) 0.183(2) 0.2713(11) 0.043(5) Uani 0.5 1 d . U P A -1
H23A H 0.6167 0.2100 0.2575 0.064 Uiso 0.5 1 calc GR . P A -1
H23B H 0.6549 0.1038 0.2599 0.064 Uiso 0.5 1 calc GR . P A -1
H23C H 0.6762 0.2291 0.2554 0.064 Uiso 0.5 1 calc GR . P A -1
C22 C 0.7320(8) 0.1543(19) 0.3639(12) 0.050(6) Uani 0.5 1 d . U P A -1
H22A H 0.7546 0.2036 0.3489 0.075 Uiso 0.5 1 calc GR . P A -1
H22B H 0.7358 0.0759 0.3528 0.075 Uiso 0.5 1 calc GR . P A -1
H22C H 0.7426 0.1597 0.4050 0.075 Uiso 0.5 1 calc GR . P A -1
C18 C 0.6886(7) 0.3377(18) 0.4357(7) 0.034(3) Uani 0.5 1 d . U P A -1
H18 H 0.7273 0.3248 0.4418 0.041 Uiso 0.5 1 calc R . P A -1
C19 C 0.6848(8) 0.4543(18) 0.4611(9) 0.044(4) Uani 0.5 1 d . U P A -1
H19A H 0.6919 0.5130 0.4364 0.065 Uiso 0.5 1 calc GR . P A -1
H19B H 0.7109 0.4597 0.4981 0.065 Uiso 0.5 1 calc GR . P A -1
H19C H 0.6491 0.4648 0.4649 0.065 Uiso 0.5 1 calc GR . P A -1
C20 C 0.6718(10) 0.248(2) 0.4717(9) 0.050(5) Uani 0.5 1 d . U P A -1
H20A H 0.6380 0.2700 0.4777 0.075 Uiso 0.5 1 calc GR . P A -1
H20B H 0.6990 0.2420 0.5081 0.075 Uiso 0.5 1 calc GR . P A -1
H20C H 0.6678 0.1749 0.4525 0.075 Uiso 0.5 1 calc GR . P A -1
C24 C 0.5615(4) 0.3406(8) 0.3780(3) 0.040(2) Uani 0.5 1 d . U P A -1
C32 C 0.5567(4) 0.4295(7) 0.4128(4) 0.047(3) Uani 0.5 1 d G U P A -1
C31 C 0.5369(4) 0.4097(9) 0.4580(4) 0.049(4) Uani 0.5 1 d G U P A -1
H31 H 0.5336 0.4705 0.4818 0.059 Uiso 0.5 1 calc R . P A -1
C30 C 0.5218(4) 0.3011(11) 0.4684(4) 0.058(4) Uani 0.5 1 d G U P A -1
H30 H 0.5082 0.2877 0.4993 0.070 Uiso 0.5 1 calc R . P A -1
C29 C 0.5266(4) 0.2123(8) 0.4336(4) 0.058(4) Uani 0.5 1 d G U P A -1
H29 H 0.5164 0.1380 0.4407 0.070 Uiso 0.5 1 calc R . P A -1
C25 C 0.5465(4) 0.2320(7) 0.3884(4) 0.049(3) Uani 0.5 1 d G U P A -1
C33 C 0.5602(7) 0.5532(17) 0.3932(7) 0.054(3) Uani 0.5 1 d . U P A -1
H33 H 0.5888 0.5576 0.3741 0.065 Uiso 0.5 1 calc R . P A -1
C70 C 0.3994(5) 0.6399(14) 0.1149(7) 0.047(3) Uani 0.5 1 d . U P A -1
H70A H 0.3943 0.7165 0.1274 0.071 Uiso 0.5 1 calc GR . P A -1
H70B H 0.3806 0.5856 0.1320 0.071 Uiso 0.5 1 calc GR . P A -1
H70C H 0.3853 0.6357 0.0739 0.071 Uiso 0.5 1 calc GR . P A -1
C69 C 0.4887(6) 0.7022(14) 0.1109(8) 0.053(4) Uani 0.5 1 d . U P A -1
H69A H 0.4772 0.7021 0.0698 0.080 Uiso 0.5 1 calc GR . P A -1
H69B H 0.5269 0.6873 0.1244 0.080 Uiso 0.5 1 calc GR . P A -1
H69C H 0.4812 0.7762 0.1247 0.080 Uiso 0.5 1 calc GR . P A -1
C26 C 0.5430(9) 0.137(2) 0.3466(12) 0.058(5) Uani 0.5 1 d . U P A -1
H26 H 0.5653 0.1585 0.3218 0.069 Uiso 0.5 1 calc R . P A -1
C28 C 0.5656(10) 0.029(2) 0.3768(10) 0.083(6) Uani 0.5 1 d . U P A -1
H28A H 0.5986 0.0458 0.4060 0.125 Uiso 0.5 1 calc GR . P A -1
H28B H 0.5727 -0.0248 0.3499 0.125 Uiso 0.5 1 calc GR . P A -1
H28C H 0.5400 -0.0042 0.3941 0.125 Uiso 0.5 1 calc GR . P A -1
C27 C 0.4878(8) 0.1163(18) 0.3099(9) 0.063(4) Uani 0.5 1 d . U P A -1
H27A H 0.4635 0.1129 0.3332 0.095 Uiso 0.5 1 calc GR . P A -1
H27B H 0.4866 0.0445 0.2899 0.095 Uiso 0.5 1 calc GR . P A -1
H27C H 0.4772 0.1780 0.2827 0.095 Uiso 0.5 1 calc GR . P A -1
C59 C 0.4873(3) 0.4012(7) 0.1499(3) 0.032(2) Uani 0.5 1 d . U P A -1
C67 C 0.4685(4) 0.4908(6) 0.1134(4) 0.037(2) Uani 0.5 1 d G U P A -1
C66 C 0.4597(4) 0.4764(8) 0.0559(3) 0.047(3) Uani 0.5 1 d G U P A -1
H66 H 0.4469 0.5377 0.0310 0.057 Uiso 0.5 1 calc R . P A -1
C65 C 0.4696(4) 0.3724(9) 0.0350(2) 0.040(3) Uani 0.5 1 d G U P A -1
H65 H 0.4636 0.3625 -0.0043 0.048 Uiso 0.5 1 calc R . P A -1
C64 C 0.4884(4) 0.2827(7) 0.0715(3) 0.042(3) Uani 0.5 1 d G U P A -1
H64 H 0.4952 0.2116 0.0571 0.051 Uiso 0.5 1 calc R . P A -1
C60 C 0.4972(3) 0.2971(6) 0.1289(3) 0.038(2) Uani 0.5 1 d G U P A -1
Fe2 Fe 0.42103(9) 0.4265(2) 0.21409(11) 0.0303(6) Uani 0.5 1 d . U P A -1
P2 P 0.3458(6) 0.3110(12) 0.1449(7) 0.061(4) Uani 0.5 1 d . U P A -1
C37 C 0.3076(8) 0.428(3) 0.1652(13) 0.052(6) Uani 0.5 1 d . U P A -1
C46 C 0.3703(7) 0.6179(19) 0.3891(7) 0.042(4) Uani 0.5 1 d . U P A -1
H46 H 0.3673 0.5903 0.4239 0.051 Uiso 0.5 1 calc R . P A -1
C52 C 0.3344(7) 0.7726(16) 0.2015(8) 0.059(4) Uani 0.5 1 d . U P A -1
H52A H 0.3175 0.7107 0.1765 0.089 Uiso 0.5 1 calc GR . P A -1
H52B H 0.3359 0.8401 0.1791 0.089 Uiso 0.5 1 calc GR . P A -1
H52C H 0.3139 0.7893 0.2277 0.089 Uiso 0.5 1 calc GR . P A -1
C49 C 0.3802(8) 0.6998(16) 0.2858(9) 0.040(4) Uani 0.5 1 d . U P A -1
C51 C 0.4216(8) 0.8517(18) 0.2586(10) 0.074(5) Uani 0.5 1 d . U P A -1
H51A H 0.4509 0.8271 0.2907 0.111 Uiso 0.5 1 calc GR . P A -1
H51B H 0.3999 0.9072 0.2712 0.111 Uiso 0.5 1 calc GR . P A -1
H51C H 0.4360 0.8863 0.2303 0.111 Uiso 0.5 1 calc GR . P A -1
C8 C 0.6479(9) 0.3817(17) 0.1577(9) 0.053(4) Uani 0.5 1 d . U P A -1
H8 H 0.6631 0.3549 0.1972 0.063 Uiso 0.5 1 calc R . P A -1
C41 C 0.3765(10) 0.5847(18) 0.2950(8) 0.039(4) Uani 0.5 1 d . U P A -1
C42 C 0.3713(8) 0.5432(16) 0.3477(8) 0.039(3) Uani 0.5 1 d . U P A -1
C48 C 0.3788(9) 0.7753(17) 0.3295(9) 0.053(4) Uani 0.5 1 d . U P A -1
H48 H 0.3814 0.8545 0.3245 0.064 Uiso 0.5 1 calc R . P A -1
C50 C 0.3848(14) 0.742(3) 0.2310(12) 0.053(4) Uani 0.5 1 d . U P A -1
H50 H 0.4021 0.6875 0.2109 0.063 Uiso 0.5 1 calc R . P A -1
C53 C 0.3217(10) 0.298(2) 0.0718(11) 0.067(5) Uani 0.5 1 d . U P A -1
H53 H 0.2844 0.2713 0.0650 0.081 Uiso 0.5 1 calc R . P A -1
C54 C 0.3448(10) 0.219(3) 0.0415(13) 0.070(7) Uani 0.5 1 d . U P A -1
H54A H 0.3834 0.2179 0.0578 0.105 Uiso 0.5 1 calc GR . P A -1
H54B H 0.3359 0.2411 0.0020 0.105 Uiso 0.5 1 calc GR . P A -1
H54C H 0.3307 0.1428 0.0443 0.105 Uiso 0.5 1 calc GR . P A -1
C55 C 0.3166(12) 0.410(2) 0.0415(13) 0.072(7) Uani 0.5 1 d . U P A -1
H55A H 0.2927 0.4592 0.0545 0.109 Uiso 0.5 1 calc GR . P A -1
H55B H 0.3021 0.3971 0.0010 0.109 Uiso 0.5 1 calc GR . P A -1
H55C H 0.3515 0.4453 0.0494 0.109 Uiso 0.5 1 calc GR . P A -1
C45 C 0.3880(6) 0.3829(15) 0.4186(6) 0.050(3) Uani 0.5 1 d . U P A -1
H45A H 0.3622 0.4047 0.4383 0.075 Uiso 0.5 1 calc GR . P A -1
H45B H 0.4219 0.4204 0.4361 0.075 Uiso 0.5 1 calc GR . P A -1
H45C H 0.3930 0.3007 0.4209 0.075 Uiso 0.5 1 calc GR . P A -1
C10 C 0.6867(8) 0.3520(19) 0.1260(10) 0.071(5) Uani 0.5 1 d . U P A -1
H10A H 0.6713 0.3697 0.0861 0.106 Uiso 0.5 1 calc GR . P A -1
H10B H 0.6949 0.2711 0.1303 0.106 Uiso 0.5 1 calc GR . P A -1
H10C H 0.7194 0.3958 0.1409 0.106 Uiso 0.5 1 calc GR . P A -1
C3 C 0.7636(6) 0.3972(19) 0.3514(8) 0.057(5) Uani 0.5 1 d . U P A -1
H3A H 0.7769 0.3921 0.3929 0.068 Uiso 0.5 1 calc R . P A -1
H3B H 0.7755 0.3304 0.3343 0.068 Uiso 0.5 1 calc R . P A -1
C40 C 0.2773(7) 0.5717(19) 0.2186(9) 0.053(5) Uani 0.5 1 d . U P A -1
H40A H 0.2769 0.5791 0.2582 0.063 Uiso 0.5 1 calc R . P A -1
H40B H 0.2793 0.6480 0.2029 0.063 Uiso 0.5 1 calc R . P A -1
C4 C 0.7789(13) 0.507(4) 0.3295(13) 0.059(7) Uani 0.5 1 d . U P A -1
H4A H 0.8142 0.5004 0.3231 0.071 Uiso 0.5 1 calc R . P A -1
H4B H 0.7797 0.5693 0.3561 0.071 Uiso 0.5 1 calc R . P A -1
C58 C 0.2812(8) 0.115(2) 0.1423(14) 0.060(6) Uani 0.5 1 d . U P A -1
H58A H 0.2558 0.1756 0.1270 0.090 Uiso 0.5 1 calc GR . P A -1
H58B H 0.2700 0.0733 0.1710 0.090 Uiso 0.5 1 calc GR . P A -1
H58C H 0.2828 0.0634 0.1120 0.090 Uiso 0.5 1 calc GR . P A -1
C56 C 0.3356(11) 0.166(2) 0.1685(14) 0.061(5) Uani 0.5 1 d . U P A -1
H56 H 0.3627 0.1148 0.1603 0.073 Uiso 0.5 1 calc R . P A -1
C57 C 0.3395(18) 0.157(4) 0.2238(16) 0.078(9) Uani 0.5 1 d . U P A -1
H57A H 0.3746 0.1830 0.2460 0.117 Uiso 0.5 1 calc GR . P A -1
H57B H 0.3344 0.0783 0.2330 0.117 Uiso 0.5 1 calc GR . P A -1
H57C H 0.3122 0.2045 0.2323 0.117 Uiso 0.5 1 calc GR . P A -1
C34 C 0.5067(7) 0.5878(15) 0.3504(8) 0.056(4) Uani 0.5 1 d . U P A -1
H34A H 0.4776 0.5748 0.3670 0.084 Uiso 0.5 1 calc GR . P A -1
H34B H 0.5008 0.5422 0.3162 0.084 Uiso 0.5 1 calc GR . P A -1
H34C H 0.5078 0.6681 0.3409 0.084 Uiso 0.5 1 calc GR . P A -1
C47 C 0.3736(8) 0.7323(17) 0.3813(9) 0.051(4) Uani 0.5 1 d . U P A -1
H47 H 0.3724 0.7831 0.4105 0.062 Uiso 0.5 1 calc R . P A -1
C62 C 0.4718(10) 0.1115(19) 0.1634(11) 0.051(5) Uani 0.5 1 d . U P . .
H62A H 0.4856 0.0457 0.1871 0.077 Uiso 0.5 1 calc GR . P A .
H62B H 0.4555 0.0865 0.1246 0.077 Uiso 0.5 1 calc GR . P . .
H62C H 0.4451 0.1497 0.1774 0.077 Uiso 0.5 1 calc GR . P . .
C16 C 0.5605(5) 0.7868(11) 0.2638(7) 0.111(5) Uani 1 1 d . U . . .
H16A H 0.5461 0.8474 0.2368 0.167 Uiso 1 1 calc GR . . A .
H16B H 0.5665 0.8154 0.3021 0.167 Uiso 1 1 calc GR . . . .
H16C H 0.5353 0.7237 0.2573 0.167 Uiso 1 1 calc GR . . . .

loop_
_atom_site_aniso_label
_atom_site_aniso_U_11
_atom_site_aniso_U_22
_atom_site_aniso_U_33
_atom_site_aniso_U_23
_atom_site_aniso_U_13
_atom_site_aniso_U_12
Fe1 0.0174(11) 0.0287(10) 0.0381(14) 0.0009(11) 0.0067(9) 0.0031(9)
P1 0.018(3) 0.032(3) 0.044(3) 0.019(2) 0.011(2) 0.007(2)
N2 0.019(4) 0.047(6) 0.036(4) -0.005(4) 0.008(3) 0.008(3)
N1 0.023(5) 0.031(3) 0.045(4) -0.001(4) 0.009(3) -0.003(3)
N3 0.023(5) 0.031(3) 0.045(4) -0.001(4) 0.009(3) -0.003(3)
N4 0.024(4) 0.022(5) 0.035(4) -0.002(3) 0.009(3) -0.007(3)
C68 0.030(6) 0.043(5) 0.046(7) 0.012(5) 0.012(5) 0.001(4)
C35 0.064(10) 0.083(10) 0.080(9) -0.024(8) 0.018(8) 0.006(8)
C6 0.014(8) 0.051(7) 0.046(5) 0.010(4) 0.000(4) -0.005(5)
C7 0.034(9) 0.050(7) 0.049(6) 0.007(5) 0.009(5) -0.007(6)
C11 0.049(10) 0.055(8) 0.050(7) 0.009(6) 0.010(6) -0.006(7)
C12 0.027(8) 0.052(9) 0.063(7) 0.010(6) 0.010(6) -0.011(8)
C13 0.023(7) 0.053(8) 0.061(7) 0.010(5) 0.006(6) -0.009(7)
C14 0.035(12) 0.045(7) 0.067(7) 0.012(5) 0.012(6) -0.004(6)
C43 0.022(6) 0.048(7) 0.045(6) -0.015(5) 0.016(5) 0.005(5)
C44 0.031(6) 0.054(8) 0.048(7) -0.002(6) 0.016(5) -0.001(5)
C9 0.049(8) 0.052(9) 0.105(13) -0.018(9) 0.030(8) -0.014(6)
C15 0.055(9) 0.038(8) 0.061(9) 0.021(7) 0.013(7) 0.007(6)
C17 0.062(9) 0.059(10) 0.121(15) -0.012(10) 0.022(9) -0.003(8)
C61 0.049(7) 0.039(6) 0.047(6) -0.001(5) 0.020(5) 0.005(5)
C1 0.023(4) 0.048(5) 0.044(3) 0.002(4) 0.008(3) -0.003(3)
C36 0.023(4) 0.048(5) 0.044(3) 0.002(4) 0.008(3) -0.003(3)
C5 0.026(6) 0.091(14) 0.054(9) 0.022(10) 0.008(5) -0.007(6)
C39 0.025(7) 0.069(11) 0.047(10) -0.011(9) 0.007(6) 0.001(7)
C38 0.022(6) 0.072(10) 0.053(7) -0.012(7) 0.009(5) -0.004(5)
C63 0.059(8) 0.056(9) 0.074(11) -0.006(8) 0.029(7) 0.010(7)
C2 0.023(6) 0.046(7) 0.045(6) 0.003(5) 0.012(4) 0.005(5)
C21 0.019(7) 0.042(7) 0.052(7) 0.013(5) 0.011(5) 0.008(5)
C23 0.038(11) 0.028(9) 0.058(7) 0.010(6) 0.007(6) 0.013(8)
C22 0.023(8) 0.052(12) 0.070(10) 0.003(9) 0.005(7) 0.018(7)
C18 0.009(6) 0.051(9) 0.040(5) 0.011(5) 0.004(4) 0.001(6)
C19 0.027(8) 0.057(9) 0.043(8) 0.004(6) 0.004(6) -0.004(7)
C20 0.046(13) 0.053(10) 0.056(9) 0.012(7) 0.021(8) -0.006(7)
C24 0.020(5) 0.061(5) 0.037(5) 0.004(4) 0.007(4) 0.013(4)
C32 0.033(6) 0.066(6) 0.042(5) -0.004(4) 0.012(5) 0.010(5)
C31 0.027(8) 0.080(8) 0.042(6) -0.003(5) 0.011(6) 0.005(6)
C30 0.041(8) 0.084(8) 0.054(8) 0.004(6) 0.020(7) 0.007(6)
C29 0.043(8) 0.081(8) 0.052(6) 0.007(5) 0.016(6) 0.008(6)
C25 0.034(6) 0.064(6) 0.049(6) 0.007(4) 0.012(5) 0.011(4)
C33 0.042(7) 0.066(7) 0.057(7) -0.003(5) 0.017(6) 0.008(5)
C70 0.031(6) 0.047(8) 0.066(9) 0.008(7) 0.017(5) 0.000(5)
C69 0.039(7) 0.046(7) 0.077(10) 0.019(7) 0.021(7) -0.005(6)
C26 0.051(10) 0.064(8) 0.062(8) 0.000(6) 0.024(7) 0.000(6)
C28 0.086(12) 0.071(9) 0.097(13) 0.014(8) 0.031(10) 0.012(8)
C27 0.056(9) 0.060(10) 0.074(9) 0.000(8) 0.019(7) 0.000(7)
C59 0.023(5) 0.039(5) 0.035(4) 0.001(3) 0.010(4) -0.005(4)
C67 0.026(6) 0.046(5) 0.044(5) 0.012(4) 0.017(4) 0.001(4)
C66 0.038(7) 0.062(7) 0.045(5) 0.009(5) 0.017(5) 0.004(6)
C65 0.020(7) 0.061(7) 0.041(6) 0.009(5) 0.014(5) -0.002(5)
C64 0.031(7) 0.059(7) 0.039(5) 0.002(4) 0.015(4) 0.002(5)
C60 0.030(6) 0.043(5) 0.042(5) 0.000(4) 0.016(4) -0.003(4)
Fe2 0.0195(12) 0.0310(11) 0.0406(14) -0.0018(11) 0.0092(10) -0.0032(9)
P2 0.028(3) 0.069(7) 0.083(5) -0.023(4) 0.012(3) -0.002(4)
C37 0.022(6) 0.073(10) 0.059(7) -0.013(8) 0.009(5) 0.000(6)
C46 0.028(8) 0.045(8) 0.052(6) -0.016(5) 0.007(5) 0.008(6)
C52 0.048(7) 0.046(9) 0.078(9) -0.002(7) 0.008(6) 0.011(6)
C49 0.017(8) 0.028(5) 0.069(7) -0.010(4) 0.004(5) 0.009(4)
C51 0.060(9) 0.054(8) 0.103(13) -0.009(8) 0.017(9) -0.005(7)
C8 0.051(8) 0.047(7) 0.063(9) 0.006(6) 0.021(7) -0.005(6)
C41 0.024(9) 0.039(6) 0.050(5) -0.011(4) 0.006(5) 0.005(5)
C42 0.024(7) 0.044(6) 0.050(6) -0.012(4) 0.011(5) 0.006(5)
C48 0.043(11) 0.038(7) 0.075(8) -0.017(6) 0.012(7) 0.005(6)
C50 0.040(7) 0.041(8) 0.074(8) -0.005(7) 0.012(6) 0.007(6)
C53 0.034(10) 0.083(12) 0.084(8) -0.024(6) 0.014(6) 0.001(8)
C54 0.047(15) 0.081(14) 0.087(13) -0.024(10) 0.025(11) -0.003(10)
C55 0.060(14) 0.077(13) 0.072(10) -0.030(8) 0.007(9) -0.005(10)
C45 0.036(7) 0.067(9) 0.047(6) -0.006(6) 0.013(5) 0.011(6)
C10 0.062(9) 0.068(11) 0.091(13) -0.002(9) 0.036(9) -0.003(8)
C3 0.023(6) 0.086(11) 0.060(9) 0.018(8) 0.010(5) 0.002(5)
C40 0.026(6) 0.072(10) 0.054(9) -0.013(8) 0.001(5) 0.007(6)
C4 0.030(7) 0.090(13) 0.052(11) 0.016(9) 0.003(7) -0.008(7)
C58 0.032(9) 0.063(14) 0.086(13) -0.017(10) 0.017(8) -0.011(8)
C56 0.027(9) 0.058(9) 0.093(10) -0.023(7) 0.010(7) -0.005(6)
C57 0.050(14) 0.08(2) 0.095(10) -0.022(8) 0.012(8) -0.023(13)
C34 0.047(8) 0.046(8) 0.070(8) -0.014(7) 0.009(7) 0.011(7)
C47 0.035(9) 0.046(8) 0.067(8) -0.017(6) 0.005(6) 0.005(7)
C62 0.054(9) 0.045(9) 0.056(12) 0.006(7) 0.018(9) 0.001(7)
C16 0.095(7) 0.053(7) 0.199(14) -0.010(8) 0.063(8) 0.006(5)

loop_
_atom_type_symbol
_atom_type_description
_atom_type_scat_dispersion_real
_atom_type_scat_dispersion_imag
_atom_type_scat_source
C C 0.0033 0.0016 'International Tables Vol C Tables 4.2.6.8 and 6.1.1.4'
H H 0.0000 0.0000 'International Tables Vol C Tables 4.2.6.8 and 6.1.1.4'
Fe Fe 0.3463 0.8444 'International Tables Vol C Tables 4.2.6.8 and 6.1.1.4'
N N 0.0061 0.0033 'International Tables Vol C Tables 4.2.6.8 and 6.1.1.4'
P P 0.1023 0.0942 'International Tables Vol C Tables 4.2.6.8 and 6.1.1.4'

loop_
_geom_angle_atom_site_label_1
_geom_angle_atom_site_label_2
_geom_angle_atom_site_label_3
_geom_angle
N2 Fe1 N1 94.5(8)
N4 Fe1 N2 130.5(4)
N4 Fe1 N1 134.8(8)
N2 P1 C2 122.5(10)
N2 P1 C21 112.4(10)
N2 P1 C18 112.0(9)
C2 P1 C21 100.9(13)
C2 P1 C18 104.8(12)
C21 P1 C18 101.9(10)
P1 N2 Fe1 116.2(7)
C24 N2 Fe1 123.2(7)
C24 N2 P1 120.6(8)
C6 N1 Fe1 112.9(15)
C6 N1 C1 116(2)
C1 N1 Fe1 129.2(19)
C36 N3 Fe2 108(2)
C36 N3 C41 111(2)
C41 N3 Fe2 138.4(18)
C59 N4 Fe1 118.1(7)
C59 N4 Fe2 106.1(6)
Fe2 N4 Fe1 135.4(6)
C70 C68 H68 107.6
C69 C68 H68 107.6
C69 C68 C70 109.3(12)
C69 C68 C67 113.6(12)
C67 C68 H68 107.6
C67 C68 C70 110.8(13)
H35A C35 H35B 109.5
H35A C35 H35C 109.5
H35B C35 H35C 109.5
C33 C35 H35A 109.5
C33 C35 H35B 109.5
C33 C35 H35C 109.5
C7 C6 N1 119.7(15)
C7 C6 C14 120.0
C14 C6 N1 120.3(15)
C6 C7 C11 120.0
C6 C7 C8 124.7(12)
C11 C7 C8 115.3(12)
C7 C11 H11 120.0
C7 C11 C12 120.0
C12 C11 H11 120.0
C11 C12 H12 120.0
C13 C12 C11 120.0
C13 C12 H12 120.0
C12 C13 H13 120.0
C12 C13 C14 120.0
C14 C13 H13 120.0
C6 C14 C15 122.2(14)
C13 C14 C6 120.0
C13 C14 C15 117.8(14)
C44 C43 H43 107.1
C44 C43 C45 108.5(14)
C42 C43 H43 107.1
C42 C43 C44 114.7(14)
C42 C43 C45 111.9(14)
C45 C43 H43 107.1
C43 C44 H44A 109.5
C43 C44 H44B 109.5
C43 C44 H44C 109.5
H44A C44 H44B 109.5
H44A C44 H44C 109.5
H44B C44 H44C 109.5
H9A C9 H9B 109.5
H9A C9 H9C 109.5
H9B C9 H9C 109.5
C8 C9 H9A 109.5
C8 C9 H9B 109.5
C8 C9 H9C 109.5
C14 C15 H15 100.5
C14 C15 C17 125(2)
C17 C15 H15 100.5
C16 C15 C14 125(2)
C16 C15 H15 100.5
C16 C15 C17 100(2)
C15 C17 H17A 109.5
C15 C17 H17B 109.5
C15 C17 H17C 109.5
H17A C17 H17B 109.5
H17A C17 H17C 109.5
H17B C17 H17C 109.5
C63 C61 H61 90(10)
C60 C61 H61 140(10)
C60 C61 C63 115.0(13)
C62 C61 H61 87(10)
C62 C61 C63 109.4(15)
C62 C61 C60 111.4(14)
N1 C1 C5 121(2)
C2 C1 N1 130(2)
C2 C1 C5 108.9(16)
N3 C36 C37 127(2)
N3 C36 C40 124(2)
C37 C36 C40 109.6(17)
C1 C5 H5A 111.8
C1 C5 H5B 111.8
C1 C5 C4 99.7(19)
H5A C5 H5B 109.6
C4 C5 H5A 111.8
C4 C5 H5B 111.8
H39A C39 H39B 109.1
C38 C39 H39A 111.1
C38 C39 H39B 111.1
C40 C39 H39A 111.1
C40 C39 H39B 111.1
C40 C39 C38 103(2)
C39 C38 H38A 111.2
C39 C38 H38B 111.2
C39 C38 C37 103.0(16)
H38A C38 H38B 109.1
C37 C38 H38A 111.2
C37 C38 H38B 111.2
C61 C63 H63A 109.5
C61 C63 H63B 109.5
C61 C63 H63C 109.5
H63A C63 H63B 109.5
H63A C63 H63C 109.5
H63B C63 H63C 109.5
C1 C2 P1 121.4(17)
C1 C2 C3 115.5(18)
C3 C2 P1 122.7(16)
P1 C21 H21 107.7
C23 C21 P1 106.2(15)
C23 C21 H21 107.7
C22 C21 P1 115.7(15)
C22 C21 H21 107.7
C22 C21 C23 111(2)
C21 C23 H23A 109.5
C21 C23 H23B 109.5
C21 C23 H23C 109.5
H23A C23 H23B 109.5
H23A C23 H23C 109.5
H23B C23 H23C 109.5
C21 C22 H22A 109.5
C21 C22 H22B 109.5
C21 C22 H22C 109.5
H22A C22 H22B 109.5
H22A C22 H22C 109.5
H22B C22 H22C 109.5
P1 C18 H18 105.1
C19 C18 P1 112.6(12)
C19 C18 H18 105.1
C19 C18 C20 108.5(16)
C20 C18 P1 119.2(14)
C20 C18 H18 105.1
C18 C19 H19A 109.5
C18 C19 H19B 109.5
C18 C19 H19C 109.5
H19A C19 H19B 109.5
H19A C19 H19C 109.5
H19B C19 H19C 109.5
C18 C20 H20A 109.5
C18 C20 H20B 109.5
C18 C20 H20C 109.5
H20A C20 H20B 109.5
H20A C20 H20C 109.5
H20B C20 H20C 109.5
C32 C24 N2 117.2(8)
C32 C24 C25 120.0
C25 C24 N2 121.6(8)
C24 C32 C31 120.0
C24 C32 C33 119.5(9)
C31 C32 C33 118.8(9)
C32 C31 H31 120.0
C30 C31 C32 120.0
C30 C31 H31 120.0
C31 C30 H30 120.0
C31 C30 C29 120.0
C29 C30 H30 120.0
C30 C29 H29 120.0
C30 C29 C25 120.0
C25 C29 H29 120.0
C24 C25 C26 121.4(13)
C29 C25 C24 120.0
C29 C25 C26 117.9(13)
C35 C33 C32 114.0(15)
C35 C33 H33 108.6
C35 C33 C34 107.4(15)
C32 C33 H33 108.6
C32 C33 C34 109.7(14)
C34 C33 H33 108.6
C68 C70 H70A 109.5
C68 C70 H70B 109.5
C68 C70 H70C 109.5
H70A C70 H70B 109.5
H70A C70 H70C 109.5
H70B C70 H70C 109.5
C68 C69 H69A 109.5
C68 C69 H69B 109.5
C68 C69 H69C 109.5
H69A C69 H69B 109.5
H69A C69 H69C 109.5
H69B C69 H69C 109.5
C25 C26 H26 107.8
C28 C26 C25 110(2)
C28 C26 H26 107.8
C27 C26 C25 113.2(19)
C27 C26 H26 107.8
C27 C26 C28 110(2)
C26 C28 H28A 109.5
C26 C28 H28B 109.5
C26 C28 H28C 109.5
H28A C28 H28B 109.5
H28A C28 H28C 109.5
H28B C28 H28C 109.5
C26 C27 H27A 109.5
C26 C27 H27B 109.5
C26 C27 H27C 109.5
H27A C27 H27B 109.5
H27A C27 H27C 109.5
H27B C27 H27C 109.5
C67 C59 N4 119.9(7)
C67 C59 C60 120.0
C60 C59 N4 119.9(7)
C59 C67 C68 124.1(8)
C66 C67 C68 115.9(8)
C66 C67 C59 120.0
C67 C66 H66 120.0
C67 C66 C65 120.0
C65 C66 H66 120.0
C66 C65 H65 120.0
C64 C65 C66 120.0
C64 C65 H65 120.0
C65 C64 H64 120.0
C60 C64 C65 120.0
C60 C64 H64 120.0
C59 C60 C61 124.3(8)
C64 C60 C61 115.7(8)
C64 C60 C59 120.0
N3 Fe2 P2 94.0(8)
N4 Fe2 N3 146.9(8)
N4 Fe2 P2 119.0(5)
C37 P2 Fe2 78.5(9)
C53 P2 Fe2 135.3(13)
C53 P2 C37 106.5(15)
C53 P2 C56 101.8(15)
C56 P2 Fe2 115.3(12)
C56 P2 C37 117.3(16)
C36 C37 C38 108.1(19)
C36 C37 P2 126(2)
C38 C37 P2 125.0(17)
C42 C46 H46 119.4
C42 C46 C47 121.2(18)
C47 C46 H46 119.4
H52A C52 H52B 109.5
H52A C52 H52C 109.5
H52B C52 H52C 109.5
C50 C52 H52A 109.5
C50 C52 H52B 109.5
C50 C52 H52C 109.5
C41 C49 C48 118.2(19)
C41 C49 C50 120(2)
C48 C49 C50 121(2)
H51A C51 H51B 109.5
H51A C51 H51C 109.5
H51B C51 H51C 109.5
C50 C51 H51A 109.5
C50 C51 H51B 109.5
C50 C51 H51C 109.5
C7 C8 H8 107.6
C9 C8 C7 107.8(17)
C9 C8 H8 107.6
C10 C8 C7 115.7(16)
C10 C8 C9 110.1(17)
C10 C8 H8 107.6
C49 C41 N3 120.7(19)
C49 C41 C42 120.9(16)
C42 C41 N3 118.3(19)
C46 C42 C43 122.0(17)
C46 C42 C41 119.5(16)
C41 C42 C43 118.5(15)
C49 C48 H48 120.0
C49 C48 C47 120.0(17)
C47 C48 H48 120.0
C52 C50 C49 105(2)
C52 C50 C51 112(3)
C52 C50 H50 114.5
C49 C50 C51 94(2)
C49 C50 H50 114.5
C51 C50 H50 114.5
P2 C53 H53 104.4
C54 C53 P2 121(2)
C54 C53 H53 104.4
C54 C53 C55 107(2)
C55 C53 P2 113.3(19)
C55 C53 H53 104.4
C53 C54 H54A 109.5
C53 C54 H54B 109.5
C53 C54 H54C 109.5
H54A C54 H54B 109.5
H54A C54 H54C 109.5
H54B C54 H54C 109.5
C53 C55 H55A 109.5
C53 C55 H55B 109.5
C53 C55 H55C 109.5
H55A C55 H55B 109.5
H55A C55 H55C 109.5
H55B C55 H55C 109.5
C43 C45 H45A 109.5
C43 C45 H45B 109.5
C43 C45 H45C 109.5
H45A C45 H45B 109.5
H45A C45 H45C 109.5
H45B C45 H45C 109.5
C8 C10 H10A 109.5
C8 C10 H10B 109.5
C8 C10 H10C 109.5
H10A C10 H10B 109.5
H10A C10 H10C 109.5
H10B C10 H10C 109.5
C2 C3 H3A 112.3
C2 C3 H3B 112.3
H3A C3 H3B 109.9
C4 C3 C2 97.4(19)
C4 C3 H3A 112.3
C4 C3 H3B 112.3
C36 C40 H40A 111.3
C36 C40 H40B 111.3
C39 C40 C36 102.5(17)
C39 C40 H40A 111.3
C39 C40 H40B 111.3
H40A C40 H40B 109.2
C5 C4 H4A 110.9
C5 C4 H4B 110.9
C3 C4 C5 104(2)
C3 C4 H4A 110.9
C3 C4 H4B 110.9
H4A C4 H4B 109.0
H58A C58 H58B 109.5
H58A C58 H58C 109.5
H58B C58 H58C 109.5
C56 C58 H58A 109.5
C56 C58 H58B 109.5
C56 C58 H58C 109.5
P2 C56 H56 108.3
C58 C56 P2 115.8(19)
C58 C56 H56 108.3
C57 C56 P2 114(3)
C57 C56 C58 101(3)
C57 C56 H56 108.3
C56 C57 H57A 109.5
C56 C57 H57B 109.5
C56 C57 H57C 109.5
H57A C57 H57B 109.5
H57A C57 H57C 109.5
H57B C57 H57C 109.5
C33 C34 H34A 109.5
C33 C34 H34B 109.5
C33 C34 H34C 109.5
H34A C34 H34B 109.5
H34A C34 H34C 109.5
H34B C34 H34C 109.5
C46 C47 C48 120.3(17)
C46 C47 H47 119.9
C48 C47 H47 119.9
C61 C62 H62A 109.5
C61 C62 H62B 109.5
C61 C62 H62C 109.5
H62A C62 H62B 109.5
H62A C62 H62C 109.5
H62B C62 H62C 109.5
C15 C16 H16A 109.5
C15 C16 H16B 109.5
C15 C16 H16C 109.5
H16A C16 H16B 109.5
H16A C16 H16C 109.5
H16B C16 H16C 109.5

loop_
_geom_bond_atom_site_label_1
_geom_bond_atom_site_label_2
_geom_bond_distance
Fe1 N2 2.031(11)
Fe1 N1 2.16(3)
Fe1 N4 1.913(10)
P1 N2 1.691(15)
P1 C2 1.78(2)
P1 C21 1.82(2)
P1 C18 1.879(19)
N2 C24 1.471(12)
N1 C6 1.40(3)
N1 C1 1.40(3)
N3 C36 1.34(3)
N3 Fe2 1.93(3)
N3 C41 1.49(3)
N4 C59 1.454(12)
N4 Fe2 1.908(10)
C68 H68 1.0000
C68 C70 1.54(2)
C68 C69 1.52(2)
C68 C67 1.543(18)
C35 H35A 0.9800
C35 H35B 0.9800
C35 H35C 0.9800
C35 C33 1.48(3)
C6 C7 1.3900
C6 C14 1.3900
C7 C11 1.3900
C7 C8 1.54(2)
C11 H11 0.9500
C11 C12 1.3900
C12 H12 0.9500
C12 C13 1.3900
C13 H13 0.9500
C13 C14 1.3900
C14 C15 1.55(3)
C43 H43 1.0000
C43 C44 1.54(2)
C43 C42 1.48(3)
C43 C45 1.58(2)
C44 H44A 0.9800
C44 H44B 0.9800
C44 H44C 0.9800
C9 H9A 0.9800
C9 H9B 0.9800
C9 H9C 0.9800
C9 C8 1.50(3)
C15 H15 1.0000
C15 C17 1.67(4)
C15 C16 1.52(4)
C17 H17A 0.9800
C17 H17B 0.9800
C17 H17C 0.9800
C61 H61 0.85(18)
C61 C63 1.55(2)
C61 C60 1.526(17)
C61 C62 1.52(3)
C1 C5 1.52(3)
C1 C2 1.27(3)
C36 C37 1.41(3)
C36 C40 1.57(3)
C5 H5A 0.9900
C5 H5B 0.9900
C5 C4 1.57(3)
C39 H39A 0.9900
C39 H39B 0.9900
C39 C38 1.55(3)
C39 C40 1.54(3)
C38 H38A 0.9900
C38 H38B 0.9900
C38 C37 1.57(3)
C63 H63A 0.9800
C63 H63B 0.9800
C63 H63C 0.9800
C2 C3 1.53(2)
C21 H21 1.0000
C21 C23 1.64(3)
C21 C22 1.55(2)
C23 H23A 0.9800
C23 H23B 0.9800
C23 H23C 0.9800
C22 H22A 0.9800
C22 H22B 0.9800
C22 H22C 0.9800
C18 H18 1.0000
C18 C19 1.53(3)
C18 C20 1.53(2)
C19 H19A 0.9800
C19 H19B 0.9800
C19 H19C 0.9800
C20 H20A 0.9800
C20 H20B 0.9800
C20 H20C 0.9800
C24 C32 1.3900
C24 C25 1.3900
C32 C31 1.3900
C32 C33 1.55(2)
C31 H31 0.9500
C31 C30 1.3900
C30 H30 0.9500
C30 C29 1.3900
C29 H29 0.9500
C29 C25 1.3900
C25 C26 1.51(3)
C33 H33 1.0000
C33 C34 1.56(2)
C70 H70A 0.9800
C70 H70B 0.9800
C70 H70C 0.9800
C69 H69A 0.9800
C69 H69B 0.9800
C69 H69C 0.9800
C26 H26 1.0000
C26 C28 1.51(4)
C26 C27 1.50(3)
C28 H28A 0.9800
C28 H28B 0.9800
C28 H28C 0.9800
C27 H27A 0.9800
C27 H27B 0.9800
C27 H27C 0.9800
C59 C67 1.3900
C59 C60 1.3900
C67 C66 1.3900
C66 H66 0.9500
C66 C65 1.3900
C65 H65 0.9500
C65 C64 1.3900
C64 H64 0.9500
C64 C60 1.3900
Fe2 P2 2.604(17)
P2 C37 1.86(3)
P2 C53 1.75(3)
P2 C56 1.86(3)
C46 H46 0.9500
C46 C42 1.36(2)
C46 C47 1.37(3)
C52 H52A 0.9800
C52 H52B 0.9800
C52 H52C 0.9800
C52 C50 1.37(4)
C49 C41 1.39(2)
C49 C48 1.42(2)
C49 C50 1.49(4)
C51 H51A 0.9800
C51 H51B 0.9800
C51 H51C 0.9800
C51 C50 1.65(4)
C8 H8 1.0000
C8 C10 1.50(3)
C41 C42 1.44(2)
C48 H48 0.9500
C48 C47 1.43(3)
C50 H50 1.0000
C53 H53 1.0000
C53 C54 1.44(3)
C53 C55 1.51(4)
C54 H54A 0.9800
C54 H54B 0.9800
C54 H54C 0.9800
C55 H55A 0.9800
C55 H55B 0.9800
C55 H55C 0.9800
C45 H45A 0.9800
C45 H45B 0.9800
C45 H45C 0.9800
C10 H10A 0.9800
C10 H10B 0.9800
C10 H10C 0.9800
C3 H3A 0.9900
C3 H3B 0.9900
C3 C4 1.50(4)
C40 H40A 0.9900
C40 H40B 0.9900
C4 H4A 0.9900
C4 H4B 0.9900
C58 H58A 0.9800
C58 H58B 0.9800
C58 H58C 0.9800
C58 C56 1.51(3)
C56 H56 1.0000
C56 C57 1.35(5)
C57 H57A 0.9800
C57 H57B 0.9800
C57 H57C 0.9800
C34 H34A 0.9800
C34 H34B 0.9800
C34 H34C 0.9800
C47 H47 0.9500
C62 H62A 0.9800
C62 H62B 0.9800
C62 H62C 0.9800
C16 H16A 0.9800
C16 H16B 0.9800
C16 H16C 0.9800

loop_
_geom_torsion_atom_site_label_1
_geom_torsion_atom_site_label_2
_geom_torsion_atom_site_label_3
_geom_torsion_atom_site_label_4
_geom_torsion
Fe1 N2 C24 C32 -87.2(9)
Fe1 N2 C24 C25 105.4(9)
Fe1 N1 C6 C7 -87.9(19)
Fe1 N1 C6 C14 93.2(15)
Fe1 N1 C1 C5 169(2)
Fe1 N1 C1 C2 -7(4)
Fe1 N4 C59 C67 -106.8(7)
Fe1 N4 C59 C60 78.9(8)
P1 N2 C24 C32 90.5(10)
P1 N2 C24 C25 -76.9(11)
P1 C2 C3 C4 -162(3)
N2 P1 C2 C1 -13(3)
N2 P1 C2 C3 174.3(18)
N2 P1 C21 C23 65(2)
N2 P1 C21 C22 -171.1(17)
N2 P1 C18 C19 -63.5(14)
N2 P1 C18 C20 65.4(18)
N2 C24 C32 C31 -167.6(9)
N2 C24 C32 C33 27.3(11)
N2 C24 C25 C29 167.1(9)
N2 C24 C25 C26 -22.6(15)
N1 C6 C7 C11 -179(2)
N1 C6 C7 C8 0(2)
N1 C6 C14 C13 179(2)
N1 C6 C14 C15 0(2)
N1 C1 C5 C4 163(3)
N1 C1 C2 P1 1(4)
N1 C1 C2 C3 174(2)
N3 C36 C37 C38 -176(2)
N3 C36 C37 P2 12(4)
N3 C36 C40 C39 -162(3)
N3 C41 C42 C43 4(3)
N3 C41 C42 C46 -176(2)
N4 C59 C67 C68 9.1(11)
N4 C59 C67 C66 -174.3(8)
N4 C59 C60 C61 -4.7(11)
N4 C59 C60 C64 174.3(8)
C68 C67 C66 C65 176.9(9)
C6 N1 C1 C5 6(3)
C6 N1 C1 C2 -169(3)
C6 C7 C11 C12 0.0
C6 C7 C8 C9 96.6(17)
C6 C7 C8 C10 -139.6(16)
C6 C14 C15 C17 118(2)
C6 C14 C15 C16 -104(2)
C7 C6 C14 C13 0.0
C7 C6 C14 C15 -179(2)
C7 C11 C12 C13 0.0
C11 C7 C8 C9 -84.8(17)
C11 C7 C8 C10 39(2)
C11 C12 C13 C14 0.0
C12 C13 C14 C6 0.0
C12 C13 C14 C15 179(2)
C13 C14 C15 C17 -62(3)
C13 C14 C15 C16 76(3)
C14 C6 C7 C11 0.0
C14 C6 C7 C8 178.6(16)
C44 C43 C42 C46 96.7(19)
C44 C43 C42 C41 -82.8(18)
C1 N1 C6 C7 77(2)
C1 N1 C6 C14 -102(2)
C1 C5 C4 C3 36(3)
C1 C2 C3 C4 25(3)
C36 N3 C41 C49 -80(3)
C36 N3 C41 C42 95(2)
C5 C1 C2 P1 -175(2)
C5 C1 C2 C3 -2(3)
C39 C38 C37 C36 -22(3)
C39 C38 C37 P2 150(3)
C38 C39 C40 C36 -35(3)
C63 C61 C60 C59 -134.7(12)
C63 C61 C60 C64 46.3(15)
C2 P1 N2 Fe1 28.5(17)
C2 P1 N2 C24 -149.3(15)
C2 P1 C21 C23 -67(2)
C2 P1 C21 C22 57(2)
C2 P1 C18 C19 71.3(15)
C2 P1 C18 C20 -159.8(17)
C2 C1 C5 C4 -21(3)
C2 C3 C4 C5 -35(3)
C21 P1 N2 Fe1 -91.8(11)
C21 P1 N2 C24 90.3(13)
C21 P1 C2 C1 112(2)
C21 P1 C2 C3 -60(2)
C21 P1 C18 C19 176.1(13)
C21 P1 C18 C20 -55.0(18)
C18 P1 N2 Fe1 154.2(8)
C18 P1 N2 C24 -23.7(14)
C18 P1 C2 C1 -142(2)
C18 P1 C2 C3 45(3)
C18 P1 C21 C23 -175.3(18)
C18 P1 C21 C22 -51(2)
C24 C32 C31 C30 0.0
C24 C32 C33 C35 -161.3(12)
C24 C32 C33 C34 78.3(14)
C24 C25 C26 C28 138.4(16)
C24 C25 C26 C27 -98(2)
C32 C24 C25 C29 0.0
C32 C24 C25 C26 170.3(14)
C32 C31 C30 C29 0.0
C31 C32 C33 C35 33.4(17)
C31 C32 C33 C34 -87.0(13)
C31 C30 C29 C25 0.0
C30 C29 C25 C24 0.0
C30 C29 C25 C26 -170.7(14)
C29 C25 C26 C28 -51(2)
C29 C25 C26 C27 72(2)
C25 C24 C32 C31 0.0
C25 C24 C32 C33 -165.1(11)
C33 C32 C31 C30 165.2(11)
C70 C68 C67 C59 -112.4(11)
C70 C68 C67 C66 70.9(12)
C69 C68 C67 C59 124.2(11)
C69 C68 C67 C66 -52.5(15)
C59 C67 C66 C65 0.0
C67 C59 C60 C61 -178.9(10)
C67 C59 C60 C64 0.0
C67 C66 C65 C64 0.0
C66 C65 C64 C60 0.0
C65 C64 C60 C61 179.0(10)
C65 C64 C60 C59 0.0
C60 C59 C67 C68 -176.6(10)
C60 C59 C67 C66 0.0
Fe2 N3 C36 C37 12(3)
Fe2 N3 C36 C40 -163.1(17)
Fe2 N3 C41 C49 81(3)
Fe2 N3 C41 C42 -104(3)
Fe2 N4 C59 C67 66.7(7)
Fe2 N4 C59 C60 -107.6(6)
Fe2 P2 C37 C36 -21(2)
Fe2 P2 C37 C38 168(3)
Fe2 P2 C53 C54 87(3)
Fe2 P2 C53 C55 -44(3)
Fe2 P2 C56 C58 157(2)
Fe2 P2 C56 C57 40(3)
C37 C36 C40 C39 23(3)
C37 P2 C53 C54 177(2)
C37 P2 C53 C55 47(2)
C37 P2 C56 C58 67(3)
C37 P2 C56 C57 -50(4)
C49 C41 C42 C43 179.1(17)
C49 C41 C42 C46 0(2)
C49 C48 C47 C46 1(3)
C8 C7 C11 C12 -178.7(15)
C41 N3 C36 C37 179(2)
C41 N3 C36 C40 4(3)
C41 C49 C48 C47 0(2)
C41 C49 C50 C52 98(3)
C41 C49 C50 C51 -147.8(18)
C42 C46 C47 C48 -1(2)
C48 C49 C41 N3 175(2)
C48 C49 C41 C42 0(2)
C48 C49 C50 C52 -81(3)
C48 C49 C50 C51 33(3)
C50 C49 C41 N3 -4(3)
C50 C49 C41 C42 -179(2)
C50 C49 C48 C47 179(2)
C53 P2 C37 C36 -155(3)
C53 P2 C37 C38 34(3)
C53 P2 C56 C58 -48(3)
C53 P2 C56 C57 -166(3)
C45 C43 C42 C46 -28(2)
C45 C43 C42 C41 153.0(15)
C40 C36 C37 C38 0(3)
C40 C36 C37 P2 -172(2)
C40 C39 C38 C37 35(3)
C56 P2 C37 C36 92(3)
C56 P2 C37 C38 -79(3)
C56 P2 C53 C54 -60(3)
C56 P2 C53 C55 170(2)
C47 C46 C42 C43 -178.7(16)
C47 C46 C42 C41 1(2)
C62 C61 C60 C59 100.0(15)
C62 C61 C60 C64 -79.0(15)

loop_
_smtbx_masks_void_nr
_smtbx_masks_void_average_x
_smtbx_masks_void_average_y
_smtbx_masks_void_average_z
_smtbx_masks_void_volume
_smtbx_masks_void_count_electrons
1 -0.539 -0.039 0.000 570.8 120.9
2 -0.254 0.754 0.500 570.8 120.9
